data_7251037
loop_
_publ_author_name
'Ozomarisi, Hamza Enesi'
'Outlaw, Victor K.'

_publ_section_title
;
 A rapid, metal-free synthesis of amino- and hydroxyphenanthrenes with
 tunable photophysical properties.
;
_journal_issue 45
_journal_name_full 'RSC advances'
_journal_page_first 38024
_journal_page_last 38028
_journal_paper_doi 10.1039/d5ra06485f
_journal_volume 15
_journal_year 2025
_chemical_formula_moiety 'C15 H10 N2'
_chemical_formula_sum 'C15 H10 N2'
_chemical_formula_weight 218.25
_space_group_crystal_system triclinic
_space_group_IT_number 2
_space_group_name_Hall '-P 1'
_space_group_name_H-M_alt 'P -1'
_atom_sites_solution_hydrogens calc
_atom_sites_solution_primary direct
_atom_sites_solution_secondary difmap
_audit_creation_method SHELXL-2019/3
_audit_update_record
;
2025-09-18 deposited with the CCDC.	2025-10-07 downloaded from the CCDC.
;
_cell_angle_alpha 99.9568(12)
_cell_angle_beta 101.6778(13)
_cell_angle_gamma 116.6025(12)
_cell_formula_units_Z 2
_cell_length_a 8.0709(2)
_cell_length_b 8.4139(2)
_cell_length_c 9.3777(3)
_cell_measurement_reflns_used 9373
_cell_measurement_temperature 173(2)
_cell_measurement_theta_max 28.28
_cell_measurement_theta_min 2.33
_cell_volume 531.76(3)
_computing_cell_refinement 'Bruker Apex4 V.2022.1-1/SAINT V8.40B'
_computing_data_collection 'Bruker Apex4 V.2022.1-1'
_computing_data_reduction 'Bruker Apex4 V.2022.1-1/SAINT V8.40B'
_computing_molecular_graphics 'Olex2 (Dolomanov et al., 2009)'
_computing_publication_material 'Olex2 (Dolomanov et al., 2009)'
_computing_structure_refinement 'SHELXL-2019/2 (Sheldrick, 2019)'
_computing_structure_solution 'ShelXS (Sheldrick, 2008)'
_diffrn_ambient_temperature 173(2)
_diffrn_measured_fraction_theta_full 0.998
_diffrn_measured_fraction_theta_max 0.998
_diffrn_measurement_device_type 'Bruker D8 Venture P2'
_diffrn_measurement_method 'shutterless omega and phi scans'
_diffrn_radiation_type MoK\a
_diffrn_radiation_wavelength 0.71073
_diffrn_reflns_av_R_equivalents 0.0366
_diffrn_reflns_av_unetI/netI 0.0287
_diffrn_reflns_Laue_measured_fraction_full 0.998
_diffrn_reflns_Laue_measured_fraction_max 0.998
_diffrn_reflns_limit_h_max 10
_diffrn_reflns_limit_h_min -10
_diffrn_reflns_limit_k_max 11
_diffrn_reflns_limit_k_min -11
_diffrn_reflns_limit_l_max 12
_diffrn_reflns_limit_l_min -12
_diffrn_reflns_number 23305
_diffrn_reflns_point_group_measured_fraction_full 0.998
_diffrn_reflns_point_group_measured_fraction_max 0.998
_diffrn_reflns_theta_full 25.242
_diffrn_reflns_theta_max 28.276
_diffrn_reflns_theta_min 2.909
_diffrn_source 'Incoatec IMuS microfocus Mo tube'
_exptl_absorpt_coefficient_mu 0.082
_exptl_absorpt_correction_T_max 0.7457
_exptl_absorpt_correction_T_min 0.7050
_exptl_absorpt_correction_type multi-scan
_exptl_absorpt_process_details
; 
Olex2 1.2 
(compiled 2018.05.29 svn.r3508 for OlexSys, GUI svn.r5506) 
;
_exptl_crystal_colour yellow
_exptl_crystal_density_diffrn 1.363
_exptl_crystal_description plate
_exptl_crystal_F_000 228
_exptl_crystal_size_max 0.150
_exptl_crystal_size_mid 0.030
_exptl_crystal_size_min 0.010
_refine_diff_density_max 0.261
_refine_diff_density_min -0.310
_refine_diff_density_rms 0.085
_refine_ls_extinction_coef 0.112(16)
_refine_ls_extinction_expression Fc^*^=kFc[1+0.001xFc^2^\l^3^/sin(2\q)]^-1/4^
_refine_ls_extinction_method 'SHELXL-2019/2 (Sheldrick 2019)'
_refine_ls_goodness_of_fit_ref 1.053
_refine_ls_hydrogen_treatment refxyz
_refine_ls_matrix_type full
_refine_ls_number_parameters 185
_refine_ls_number_reflns 2637
_refine_ls_number_restraints 0
_refine_ls_restrained_S_all 1.053
_refine_ls_R_factor_all 0.0621
_refine_ls_R_factor_gt 0.0490
_refine_ls_shift/su_max 0.000
_refine_ls_shift/su_mean 0.000
_refine_ls_structure_factor_coef Fsqd
_refine_ls_weighting_details 'w=1/[\s^2^(Fo^2^)+(0.0642P)^2^+0.1959P] where P=(Fo^2^+2Fc^2^)/3'
_refine_ls_weighting_scheme calc
_refine_ls_wR_factor_gt 0.1223
_refine_ls_wR_factor_ref 0.1352
_reflns_Friedel_coverage 0.000
_reflns_number_gt 2160
_reflns_number_total 2637
_reflns_threshold_expression 'I > 2\s(I)'
_cod_data_source_file d5ra06485f2.cif
_cod_data_source_block 6d
_cod_database_code 7251037
_shelx_shelxl_version_number 2019/3
_shelx_space_group_comment
; 
The symmetry employed for this shelxl refinement is uniquely defined 
by the following loop, which should always be used as a source of 
symmetry information in preference to the above space-group names. 
They are only intended as comments. 
;
_shelx_estimated_absorpt_t_min 0.988
_shelx_estimated_absorpt_t_max 0.999

loop_
_space_group_symop_operation_xyz
'x, y, z'
'-x, -y, -z'

loop_
_atom_site_label
_atom_site_type_symbol
_atom_site_fract_x
_atom_site_fract_y
_atom_site_fract_z
_atom_site_U_iso_or_equiv
_atom_site_adp_type
_atom_site_occupancy
_atom_site_site_symmetry_order
_atom_site_calc_flag
_atom_site_refinement_flags_posn
_atom_site_refinement_flags_adp
_atom_site_refinement_flags_occupancy
_atom_site_disorder_assembly
_atom_site_disorder_group
N1 N 0.65512(17) 0.87876(16) 0.52531(14) 0.0328(3) Uani 1 1 d . . . . .
N2 N 0.09430(17) 0.24060(16) 0.65748(15) 0.0297(3) Uani 1 1 d . . . . .
H2A H -0.036(3) 0.158(2) 0.6275(19) 0.036 Uiso 1 1 d . U . . .
H2B H 0.156(2) 0.197(2) 0.603(2) 0.036 Uiso 1 1 d . U . . .
C1 C 0.36116(18) 0.70909(17) 0.61887(14) 0.0245(3) Uani 1 1 d . . . . .
C2 C 0.30389(18) 0.52608(17) 0.61990(15) 0.0247(3) Uani 1 1 d . . . . .
H2 H 0.369(2) 0.462(2) 0.5803(18) 0.030 Uiso 1 1 d . U . . .
C3 C 0.14622(18) 0.42522(17) 0.66731(14) 0.0235(3) Uani 1 1 d . . . . .
C4 C 0.04652(17) 0.51329(17) 0.72438(14) 0.0223(3) Uani 1 1 d . . . . .
C5 C -0.10893(17) 0.42770(17) 0.79039(14) 0.0236(3) Uani 1 1 d . . . . .
C6 C -0.15237(19) 0.26587(18) 0.83650(15) 0.0277(3) Uani 1 1 d . . . . .
H6 H -0.063(2) 0.210(2) 0.8289(19) 0.033 Uiso 1 1 d . U . . .
C7 C -0.3024(2) 0.1907(2) 0.89646(16) 0.0323(3) Uani 1 1 d . . . . .
H7 H -0.325(2) 0.081(3) 0.930(2) 0.039 Uiso 1 1 d . U . . .
C8 C -0.4175(2) 0.2716(2) 0.91382(17) 0.0358(3) Uani 1 1 d . . . . .
H8 H -0.528(3) 0.217(3) 0.956(2) 0.043 Uiso 1 1 d . U . . .
C9 C -0.3741(2) 0.4331(2) 0.87691(16) 0.0334(3) Uani 1 1 d . . . . .
H9 H -0.449(3) 0.495(2) 0.892(2) 0.040 Uiso 1 1 d . U . . .
C10 C -0.21831(19) 0.51648(19) 0.81905(15) 0.0274(3) Uani 1 1 d . . . . .
C11 C -0.1634(2) 0.6948(2) 0.79769(16) 0.0317(3) Uani 1 1 d . . . . .
H11 H -0.242(2) 0.754(2) 0.822(2) 0.038 Uiso 1 1 d . U . . .
C12 C -0.0066(2) 0.7836(2) 0.75254(16) 0.0300(3) Uani 1 1 d . . . . .
H12 H 0.037(2) 0.909(2) 0.7446(19) 0.036 Uiso 1 1 d . U . . .
C13 C 0.10147(18) 0.69562(18) 0.71355(14) 0.0241(3) Uani 1 1 d . . . . .
C14 C 0.25945(18) 0.79327(18) 0.66241(15) 0.0252(3) Uani 1 1 d . . . . .
H14 H 0.294(2) 0.920(2) 0.6583(18) 0.030 Uiso 1 1 d . U . . .
C15 C 0.52354(18) 0.80553(17) 0.56613(15) 0.0261(3) Uani 1 1 d . . . . .

loop_
_atom_site_aniso_label
_atom_site_aniso_U_11
_atom_site_aniso_U_22
_atom_site_aniso_U_33
_atom_site_aniso_U_23
_atom_site_aniso_U_13
_atom_site_aniso_U_12
N1 0.0311(6) 0.0281(6) 0.0432(7) 0.0148(5) 0.0179(5) 0.0141(5)
N2 0.0272(6) 0.0219(6) 0.0428(7) 0.0113(5) 0.0162(5) 0.0120(5)
C1 0.0208(6) 0.0238(6) 0.0252(6) 0.0081(5) 0.0072(5) 0.0080(5)
C2 0.0208(6) 0.0245(6) 0.0281(6) 0.0076(5) 0.0085(5) 0.0105(5)
C3 0.0208(6) 0.0226(6) 0.0246(6) 0.0077(5) 0.0056(5) 0.0093(5)
C4 0.0190(6) 0.0243(6) 0.0210(6) 0.0069(5) 0.0044(4) 0.0094(5)
C5 0.0202(6) 0.0256(6) 0.0195(6) 0.0054(5) 0.0046(4) 0.0082(5)
C6 0.0267(6) 0.0269(6) 0.0243(6) 0.0065(5) 0.0081(5) 0.0097(5)
C7 0.0333(7) 0.0298(7) 0.0265(7) 0.0089(5) 0.0112(6) 0.0090(6)
C8 0.0311(7) 0.0407(8) 0.0303(7) 0.0099(6) 0.0161(6) 0.0113(6)
C9 0.0295(7) 0.0448(8) 0.0293(7) 0.0107(6) 0.0143(6) 0.0196(6)
C10 0.0258(6) 0.0341(7) 0.0226(6) 0.0083(5) 0.0083(5) 0.0152(5)
C11 0.0344(7) 0.0391(8) 0.0316(7) 0.0123(6) 0.0130(6) 0.0249(6)
C12 0.0333(7) 0.0313(7) 0.0321(7) 0.0125(6) 0.0119(6) 0.0199(6)
C13 0.0230(6) 0.0259(6) 0.0224(6) 0.0073(5) 0.0054(5) 0.0121(5)
C14 0.0246(6) 0.0227(6) 0.0266(6) 0.0090(5) 0.0068(5) 0.0104(5)
C15 0.0262(6) 0.0220(6) 0.0299(7) 0.0086(5) 0.0093(5) 0.0115(5)

loop_
_atom_type_symbol
_atom_type_description
_atom_type_scat_dispersion_real
_atom_type_scat_dispersion_imag
_atom_type_scat_source
C C 0.0033 0.0016 'International Tables Vol C Tables 4.2.6.8 and 6.1.1.4'
H H 0.0000 0.0000 'International Tables Vol C Tables 4.2.6.8 and 6.1.1.4'
N N 0.0061 0.0033 'International Tables Vol C Tables 4.2.6.8 and 6.1.1.4'

loop_
_geom_angle_atom_site_label_1
_geom_angle_atom_site_label_2
_geom_angle_atom_site_label_3
_geom_angle
_geom_angle_site_symmetry_1
_geom_angle_site_symmetry_3
_geom_angle_publ_flag
C3 N2 H2A 115.6(11) . . ?
C3 N2 H2B 113.1(11) . . ?
H2A N2 H2B 111.6(15) . . ?
C14 C1 C2 120.56(11) . . ?
C14 C1 C15 120.56(11) . . ?
C2 C1 C15 118.85(11) . . ?
C3 C2 C1 121.34(12) . . ?
C3 C2 H2 117.9(9) . . ?
C1 C2 H2 120.7(9) . . ?
C2 C3 N2 117.19(11) . . ?
C2 C3 C4 119.53(11) . . ?
N2 C3 C4 123.28(11) . . ?
C13 C4 C3 117.38(11) . . ?
C13 C4 C5 118.05(11) . . ?
C3 C4 C5 124.56(11) . . ?
C6 C5 C10 116.82(12) . . ?
C6 C5 C4 124.24(12) . . ?
C10 C5 C4 118.84(11) . . ?
C7 C6 C5 121.47(13) . . ?
C7 C6 H6 120.8(9) . . ?
C5 C6 H6 117.6(9) . . ?
C6 C7 C8 121.03(13) . . ?
C6 C7 H7 118.9(10) . . ?
C8 C7 H7 120.0(10) . . ?
C9 C8 C7 119.11(13) . . ?
C9 C8 H8 119.3(10) . . ?
C7 C8 H8 121.6(10) . . ?
C8 C9 C10 121.29(13) . . ?
C8 C9 H9 120.8(10) . . ?
C10 C9 H9 117.9(10) . . ?
C9 C10 C5 120.01(13) . . ?
C9 C10 C11 119.84(12) . . ?
C5 C10 C11 120.05(12) . . ?
C12 C11 C10 121.14(12) . . ?
C12 C11 H11 121.1(10) . . ?
C10 C11 H11 117.7(10) . . ?
C11 C12 C13 120.94(13) . . ?
C11 C12 H12 121.6(10) . . ?
C13 C12 H12 117.4(10) . . ?
C14 C13 C4 121.56(11) . . ?
C14 C13 C12 118.13(12) . . ?
C4 C13 C12 120.30(12) . . ?
C1 C14 C13 119.27(12) . . ?
C1 C14 H14 121.6(9) . . ?
C13 C14 H14 119.1(9) . . ?
N1 C15 C1 177.83(13) . . ?

loop_
_geom_bond_atom_site_label_1
_geom_bond_atom_site_label_2
_geom_bond_distance
_geom_bond_site_symmetry_2
_geom_bond_publ_flag
N1 C15 1.1463(17) . ?
N2 C3 1.3961(16) . ?
N2 H2A 0.910(18) . ?
N2 H2B 0.921(18) . ?
C1 C14 1.3780(18) . ?
C1 C2 1.3980(17) . ?
C1 C15 1.4385(17) . ?
C2 C3 1.3890(17) . ?
C2 H2 0.982(16) . ?
C3 C4 1.4332(18) . ?
C4 C13 1.4224(17) . ?
C4 C5 1.4613(17) . ?
C5 C6 1.4147(18) . ?
C5 C10 1.4237(18) . ?
C6 C7 1.3769(18) . ?
C6 H6 1.027(17) . ?
C7 C8 1.394(2) . ?
C7 H7 0.979(18) . ?
C8 C9 1.369(2) . ?
C8 H8 0.998(19) . ?
C9 C10 1.4090(18) . ?
C9 H9 0.972(18) . ?
C10 C11 1.425(2) . ?
C11 C12 1.349(2) . ?
C11 H11 1.001(17) . ?
C12 C13 1.4337(18) . ?
C12 H12 0.973(17) . ?
C13 C14 1.4057(18) . ?
C14 H14 0.983(16) . ?

loop_
_geom_torsion_atom_site_label_1
_geom_torsion_atom_site_label_2
_geom_torsion_atom_site_label_3
_geom_torsion_atom_site_label_4
_geom_torsion
_geom_torsion_site_symmetry_1
_geom_torsion_site_symmetry_2
_geom_torsion_site_symmetry_3
_geom_torsion_site_symmetry_4
_geom_torsion_publ_flag
C14 C1 C2 C3 -1.27(19) . . . . ?
C15 C1 C2 C3 -178.96(12) . . . . ?
C1 C2 C3 N2 177.03(11) . . . . ?
C1 C2 C3 C4 -3.50(19) . . . . ?
C2 C3 C4 C13 6.87(18) . . . . ?
N2 C3 C4 C13 -173.69(12) . . . . ?
C2 C3 C4 C5 -174.11(11) . . . . ?
N2 C3 C4 C5 5.32(19) . . . . ?
C13 C4 C5 C6 -166.79(12) . . . . ?
C3 C4 C5 C6 14.20(19) . . . . ?
C13 C4 C5 C10 9.50(17) . . . . ?
C3 C4 C5 C10 -169.51(11) . . . . ?
C10 C5 C6 C7 4.38(19) . . . . ?
C4 C5 C6 C7 -179.26(12) . . . . ?
C5 C6 C7 C8 0.1(2) . . . . ?
C6 C7 C8 C9 -3.0(2) . . . . ?
C7 C8 C9 C10 1.3(2) . . . . ?
C8 C9 C10 C5 3.3(2) . . . . ?
C8 C9 C10 C11 -173.08(14) . . . . ?
C6 C5 C10 C9 -5.98(18) . . . . ?
C4 C5 C10 C9 177.46(11) . . . . ?
C6 C5 C10 C11 170.38(12) . . . . ?
C4 C5 C10 C11 -6.18(18) . . . . ?
C9 C10 C11 C12 175.39(13) . . . . ?
C5 C10 C11 C12 -1.0(2) . . . . ?
C10 C11 C12 C13 4.7(2) . . . . ?
C3 C4 C13 C14 -5.86(18) . . . . ?
C5 C4 C13 C14 175.05(11) . . . . ?
C3 C4 C13 C12 173.04(11) . . . . ?
C5 C4 C13 C12 -6.04(18) . . . . ?
C11 C12 C13 C14 177.89(12) . . . . ?
C11 C12 C13 C4 -1.0(2) . . . . ?
C2 C1 C14 C13 2.38(19) . . . . ?
C15 C1 C14 C13 -179.97(11) . . . . ?
C4 C13 C14 C1 1.30(19) . . . . ?
C12 C13 C14 C1 -177.63(12) . . . . ?
